data_7158735
loop_
_publ_author_name
'Krivolapova, Yulia V.'
'Tomashenko, Olesya A.'
'Funt, Liya D.'
'Spiridonova, Dar&#x2019;ya V.'
'Novikov, Mikhail Sergeevich'
'Khlebnikov, Alexander F.'

_publ_section_title
;
 Azirine-triazole hybrids: selective synthesis of 5-(2H-azirin-2-yl)-,
 5-(1H-pyrrol-2-yl)-1H-1,2,3-triazoles and
 2-(5-(2H-azirin-2-yl)-1H-1,2,3-triazol-1-yl)pyridines
;
_journal_name_full 'Organic &amp; Biomolecular Chemistry'
_journal_paper_doi 10.1039/D2OB00908K
_journal_year 2022
_chemical_formula_moiety 'C22 H20 N4 O3 S'
_chemical_formula_sum 'C22 H20 N4 O3 S'
_chemical_formula_weight 420.48
_space_group_crystal_system triclinic
_space_group_IT_number 2
_space_group_name_Hall '-P 1'
_space_group_name_H-M_alt 'P -1'
_atom_sites_solution_hydrogens geom
_atom_sites_solution_primary dual
_audit_creation_date 2022-04-14
_audit_creation_method
;
Olex2 1.5
(compiled 2022.04.07 svn.rca3783a0 for OlexSys, GUI svn.r6498)
;
_audit_update_record
;
2022-04-21 deposited with the CCDC.	2022-06-22 downloaded from the CCDC.
;
_cell_angle_alpha 111.2290(10)
_cell_angle_beta 91.7750(10)
_cell_angle_gamma 99.4960(10)
_cell_formula_units_Z 4
_cell_length_a 6.89270(10)
_cell_length_b 17.0842(2)
_cell_length_c 19.2068(2)
_cell_measurement_reflns_used 15778
_cell_measurement_temperature 100(2)
_cell_measurement_theta_max 70.5530
_cell_measurement_theta_min 2.4610
_cell_volume 2069.21(5)
_computing_cell_refinement 'CrysAlisPro 1.171.41.104a (Rigaku OD, 2021)'
_computing_data_collection 'CrysAlisPro 1.171.41.104a (Rigaku OD, 2021)'
_computing_data_reduction 'CrysAlisPro 1.171.41.104a (Rigaku OD, 2021)'
_computing_molecular_graphics 'Olex2 1.5 (Dolomanov et al., 2009)'
_computing_publication_material 'Olex2 1.5 (Dolomanov et al., 2009)'
_computing_structure_refinement 'SHELXL (Sheldrick, 2015)'
_computing_structure_solution 'SHELXT (Sheldrick, 2018)'
_diffrn_ambient_environment N~2~
_diffrn_ambient_temperature 100(2)
_diffrn_detector 'Hybrid Pixel Array Detector'
_diffrn_detector_area_resol_mean 10.0000
_diffrn_detector_type HyPix3000
_diffrn_measured_fraction_theta_full 0.998
_diffrn_measured_fraction_theta_max 0.998
_diffrn_measurement_details
;
List of Runs (angles in degrees, time in seconds):

  # Type    Start    End  Width  t~exp~   \w     \q     \k     \f   Frames
#--------------------------------------------------------------------------
  1  \w    -28.00  16.00   0.50    0.25    --   39.58 -87.00 127.00   88
  2  \w     22.00  57.00   0.50    0.25    --   39.58 -87.00 127.00   70
  3  \w     34.00  76.00   0.50    1.80    --  100.00 -87.00 127.00   84
  4  \w     90.00 118.00   0.50    1.80    --  100.00 -87.00 127.00   56
  5  \w    -84.00 -21.00   0.50    0.25    --  -39.58 -54.00 120.00  126
  6  \w    -12.00  28.00   0.50    0.25    --  -39.58  32.00  60.00   80
  7  \w     -8.00  18.00   0.50    0.25    --  -39.58  87.00-115.00   52
  8  \w    -48.00 -15.00   0.50    0.25    --  -39.58  32.00  60.00   66
  9  \w    -56.00 -18.00   0.50    0.25    --  -39.58 138.00 -90.00   76
 10  \w    -54.00  22.00   0.50    0.25    --  -39.58  43.00 -60.00  152
 11  \w    -68.00 -25.00   0.50    0.25    --  -39.58 -43.00 150.00   86
 12  \w   -104.00 -76.00   0.50    0.25    --  -39.58 -43.00 150.00   56
 13  \w     -4.00  21.00   0.50    0.25    --  -39.58  77.00 150.00   50
 14  \w    -44.00 -19.00   0.50    0.25    --  -39.58  77.00 150.00   50
 15  \w    -57.00 -16.00   0.50    0.25    --  -39.58  87.00-115.00   82
 16  \w    -89.00 -59.00   0.50    0.25    --  -39.58 138.00 -90.00   60
 17  \w     32.00  91.00   0.50    0.25    --   39.58  65.00  90.00  118
 18  \w     29.00  55.00   0.50    0.25    --   39.58 -54.00 -60.00   52
 19  \w     44.00  70.00   0.50    0.25    --   39.58-104.00  90.00   52
 20  \w    -24.00   3.00   0.50    0.25    --   39.58 -54.00 -60.00   54
 21  \w     17.00  96.00   0.50    0.25    --   39.58-138.00 120.00  158
 22  \w    -23.00  51.00   0.50    0.25    --   39.58 -32.00-150.00  148
 23  \w    -29.00   7.00   0.50    0.25    --   39.58 -89.00 -30.00   72
 24  \w     45.00  70.00   0.50    0.25    --   39.58 -89.00 -30.00   50
 25  \w     48.00 108.00   0.50    0.25    --   39.58  21.00  30.00  120
 26  \w    -10.00  17.00   0.50    0.25    --   39.58-104.00  90.00   54
 27  \w     72.00  98.00   0.50    0.25    --   39.58  43.00-120.00   52
 28  \w     57.00  82.00   0.50    0.25    --   39.58  32.00  60.00   50
 29  \w     43.00  69.00   0.50    0.25    --   39.58  43.00-120.00   52
 30  \w     36.00  81.00   0.50    1.80    --  100.00 -53.00  30.00   90
 31  \w     94.00 147.00   0.50    1.80    --  100.00 111.00 150.00  106
 32  \w     56.00 119.00   0.50    1.80    --  100.00 -69.00-150.00  126
 33  \w    102.00 129.00   0.50    1.80    --  100.00  22.00 -60.00   54
 34  \w     36.00 118.00   0.50    1.80    --  100.00-133.00  90.00  164
 35  \w     60.00 117.00   0.50    1.80    --  100.00 -61.00  30.00  114
 36  \w     79.00 108.00   0.50    1.80    --  100.00-111.00 -30.00   58
 37  \w     95.00 121.00   0.50    1.80    --  100.00 -86.00  60.00   52
 38  \w     33.00  78.00   0.50    1.80    --  100.00 -86.00  60.00   90
 39  \w     75.00 112.00   0.50    1.80    --  100.00 -37.00  30.00   74
 40  \w     34.00  70.00   0.50    1.80    --  100.00 -37.00  30.00   72
 41  \w     97.00 149.00   0.50    1.80    --  100.00  93.00 150.00  104
 42  \w    131.00 157.00   0.50    1.80    --  100.00  77.00-180.00   52
 43  \w     49.00  91.00   0.50    1.80    --  100.00-111.00   0.00   84
 44  \w     88.00 136.00   0.50    1.80    --  100.00 111.00-180.00   96
 45  \w     36.00 115.00   0.50    1.80    --  100.00 -45.00-150.00  158
 46  \w     47.00 107.00   0.50    1.80    --  100.00 -61.00 120.00  120
 47  \w     83.00 156.00   0.50    1.80    --  100.00  15.00 -90.00  146
 48  \w     78.00 104.00   0.50    1.80    --  100.00 -93.00-120.00   52
 49  \w     77.00 151.00   0.50    1.80    --  100.00  15.00-120.00  148
 50  \w     97.00 155.00   0.50    1.80    --  100.00  45.00 -30.00  116
 51  \w     61.00 106.00   0.50    1.80    --  100.00 -93.00  30.00   90
 52  \w    124.00 150.00   0.50    1.80    --  100.00 111.00 120.00   52
 53  \w     84.00 118.00   0.50    1.80    --  100.00-133.00 -60.00   68
 54  \w     39.00  65.00   0.50    1.80    --  100.00-133.00 -60.00   52
 55  \w     36.00 116.00   0.50    1.80    --  100.00 -45.00 120.00  160
 56  \w     91.00 116.00   0.50    1.80    --  100.00-133.00-150.00   50
 57  \w     30.00  56.00   0.50    1.80    --  100.00 -15.00   0.00   52
 58  \w     81.00 121.00   0.50    1.80    --  100.00 -15.00   0.00   80
 59  \w     97.00 122.00   0.50    1.80    --  100.00  30.00 150.00   50
 60  \w     45.00  70.00   0.50    1.80    --  100.00-133.00-150.00   50
 61  \w    123.00 148.00   0.50    1.80    --  100.00  30.00 120.00   50
 62  \w     69.00 118.00   0.50    1.80    --  100.00 -53.00 -90.00   98
 63  \w    111.00 155.00   0.50    1.80    --  100.00  93.00 -30.00   88
 64  \w     84.00 127.00   0.50    1.80    --  100.00  77.00 -30.00   86
 65  \w     75.00 108.00   0.50    1.80    --  100.00-111.00-180.00   66
 66  \w     39.00  66.00   0.50    1.80    --  100.00-111.00 -90.00   54
 67  \w     92.00 117.00   0.50    1.80    --  100.00  30.00 120.00   50
 68  \w     47.00  90.00   0.50    1.80    --  100.00 -93.00   0.00   86
 69  \w     96.00 121.00   0.50    1.80    --  100.00  30.00  90.00   50
 70  \w     84.00 157.00   0.50    1.80    --  100.00  53.00 -60.00  146
 71  \w     86.00 112.00   0.50    1.80    --  100.00 111.00 120.00   52
 72  \w    132.00 157.00   0.50    1.80    --  100.00  93.00-120.00   50
 73  \w     45.00  70.00   0.50    1.80    --  100.00 -93.00 150.00   50
 74  \w     88.00 117.00   0.50    1.80    --  100.00-133.00 150.00   58
 75  \w     85.00 111.00   0.50    1.80    --  100.00  87.00-115.00   52
;
_diffrn_measurement_device 'four-circle diffractometer'
_diffrn_measurement_device_type 'SuperNova, Single source at offset/far, HyPix3000'
_diffrn_measurement_method '\w scans'
_diffrn_orient_matrix_type 'CrysAlisPro convention (1999,Acta A55,543-557)'
_diffrn_orient_matrix_UB_11 0.0238028000
_diffrn_orient_matrix_UB_12 0.0737796000
_diffrn_orient_matrix_UB_13 0.0770940000
_diffrn_orient_matrix_UB_21 -0.2213255000
_diffrn_orient_matrix_UB_22 -0.0243742000
_diffrn_orient_matrix_UB_23 0.0078377000
_diffrn_orient_matrix_UB_31 0.0480192000
_diffrn_orient_matrix_UB_32 -0.0605646000
_diffrn_orient_matrix_UB_33 0.0383690000
_diffrn_radiation_monochromator mirror
_diffrn_radiation_probe x-ray
_diffrn_radiation_type 'Cu K\a'
_diffrn_radiation_wavelength 1.54184
_diffrn_reflns_av_R_equivalents 0.0294
_diffrn_reflns_av_unetI/netI 0.0314
_diffrn_reflns_Laue_measured_fraction_full 0.998
_diffrn_reflns_Laue_measured_fraction_max 0.998
_diffrn_reflns_limit_h_max 8
_diffrn_reflns_limit_h_min -8
_diffrn_reflns_limit_k_max 17
_diffrn_reflns_limit_k_min -20
_diffrn_reflns_limit_l_max 23
_diffrn_reflns_limit_l_min -20
_diffrn_reflns_number 22886
_diffrn_reflns_point_group_measured_fraction_full 0.998
_diffrn_reflns_point_group_measured_fraction_max 0.998
_diffrn_reflns_theta_full 67.684
_diffrn_reflns_theta_max 69.995
_diffrn_reflns_theta_min 2.480
_diffrn_source 'micro-focus sealed X-ray tube'
_diffrn_source_type 'SuperNova (Cu) X-ray Source'
_exptl_absorpt_coefficient_mu 1.656
_exptl_absorpt_correction_T_max 1.00000
_exptl_absorpt_correction_T_min 0.94132
_exptl_absorpt_correction_type multi-scan
_exptl_absorpt_process_details
;
CrysAlisPro 1.171.41.104a (Rigaku Oxford Diffraction, 2021)
Empirical absorption correction using spherical harmonics,
implemented in SCALE3 ABSPACK scaling algorithm.
;
_exptl_crystal_colour 'clear colourless'
_exptl_crystal_colour_lustre clear
_exptl_crystal_colour_primary colourless
_exptl_crystal_density_diffrn 1.350
_exptl_crystal_description prism
_exptl_crystal_F_000 880
_exptl_crystal_size_max 0.14
_exptl_crystal_size_mid 0.1
_exptl_crystal_size_min 0.08
_refine_diff_density_max 0.461
_refine_diff_density_min -0.389
_refine_diff_density_rms 0.046
_refine_ls_extinction_method none
_refine_ls_goodness_of_fit_ref 1.042
_refine_ls_hydrogen_treatment constr
_refine_ls_matrix_type full
_refine_ls_number_parameters 547
_refine_ls_number_reflns 7834
_refine_ls_number_restraints 0
_refine_ls_restrained_S_all 1.042
_refine_ls_R_factor_all 0.0422
_refine_ls_R_factor_gt 0.0373
_refine_ls_shift/su_max 0.000
_refine_ls_shift/su_mean 0.000
_refine_ls_structure_factor_coef Fsqd
_refine_ls_weighting_details 'w=1/[\s^2^(Fo^2^)+(0.0405P)^2^+1.1166P] where P=(Fo^2^+2Fc^2^)/3'
_refine_ls_weighting_scheme calc
_refine_ls_wR_factor_gt 0.0937
_refine_ls_wR_factor_ref 0.0967
_reflns_Friedel_coverage 0.000
_reflns_number_gt 7023
_reflns_number_total 7834
_reflns_threshold_expression 'I > 2\s(I)'
_cod_data_source_file d2ob00908k2.cif
_cod_data_source_block 19485_lia036
_cod_database_code 7158735
_shelx_shelxl_version_number 2018/3
_chemical_oxdiff_formula 'C22 H20 N4 O3 S'
_shelx_space_group_comment
;
The symmetry employed for this shelxl refinement is uniquely defined
by the following loop, which should always be used as a source of
symmetry information in preference to the above space-group names.
They are only intended as comments.
;
_shelx_estimated_absorpt_t_max 0.879
_shelx_estimated_absorpt_t_min 0.801
_olex2_refinement_description
;
1. Fixed Uiso
 At 1.2 times of:
  All C(H) groups, All N(H) groups
 At 1.5 times of:
  All C(H,H,H) groups
2.a Aromatic/amide H refined with riding coordinates:
 N4(H4), C1(H1), C4(H4A), C5(H5), C7(H7), C8(H8), C17(H17), C18(H18), C19(H19),
  C20(H20), C21(H21), N4'(H4'), C1'(H1'), C4'(H4'A), C5'(H5'), C7'(H7'),
 C8'(H8'), C17'(H17'), C18'(H18'), C19'(H19'), C20'(H20'), C21'(H21')
2.b Idealised Me refined as rotating group:
 C9(H9A,H9B,H9C), C15(H15A,H15B,H15C), C22(H22A,H22B,H22C), C9'(H9'A,H9'B,
 H9'C), C15'(H15D,H15E,H15F), C22'(H22D,H22E,H22F)
;
_olex2_submission_special_instructions 'No special instructions were received'
_oxdiff_exptl_absorpt_empirical_details
;
Empirical correction (ABSPACK) includes:
- Absorption correction using spherical harmonics
- Frame scaling
;
_oxdiff_exptl_absorpt_empirical_full_max 1.520
_oxdiff_exptl_absorpt_empirical_full_min 0.749

loop_
_space_group_symop_operation_xyz
'x, y, z'
'-x, -y, -z'

loop_
_atom_site_label
_atom_site_type_symbol
_atom_site_fract_x
_atom_site_fract_y
_atom_site_fract_z
_atom_site_U_iso_or_equiv
_atom_site_adp_type
_atom_site_occupancy
_atom_site_site_symmetry_order
_atom_site_calc_flag
_atom_site_refinement_flags_posn
_atom_site_refinement_flags_adp
_atom_site_refinement_flags_occupancy
_atom_site_disorder_assembly
_atom_site_disorder_group
S1 S 0.40840(6) 0.59356(2) 0.82465(2) 0.02386(10) Uani 1 1 d . . . . .
O1 O 0.53937(19) 0.54783(8) 0.84502(7) 0.0308(3) Uani 1 1 d . . . . .
O2 O 0.2924(2) 0.64368(8) 0.87618(7) 0.0327(3) Uani 1 1 d . . . . .
O3 O -0.02026(18) 0.05909(7) 0.41416(7) 0.0279(3) Uani 1 1 d . . . . .
N1 N 0.2381(2) 0.51593(8) 0.75752(8) 0.0240(3) Uani 1 1 d . . . . .
N2 N 0.2740(2) 0.43776(8) 0.71653(7) 0.0221(3) Uani 1 1 d . . . . .
N3 N 0.0738(2) 0.53530(9) 0.73417(9) 0.0305(3) Uani 1 1 d . . . . .
N4 N 0.20084(19) 0.25907(8) 0.61699(7) 0.0202(3) Uani 1 1 d . . . . .
H4 H 0.293131 0.269717 0.653628 0.024 Uiso 1 1 calc R U . . .
C1 C -0.0057(3) 0.46491(11) 0.67682(10) 0.0290(4) Uani 1 1 d . . . . .
H1 H -0.126255 0.456757 0.647541 0.035 Uiso 1 1 calc R U . . .
C2 C 0.1173(2) 0.40348(10) 0.66584(9) 0.0212(3) Uani 1 1 d . . . . .
C3 C 0.5274(2) 0.65247(10) 0.77523(9) 0.0224(3) Uani 1 1 d . . . . .
C4 C 0.4368(2) 0.71289(10) 0.76106(9) 0.0245(3) Uani 1 1 d . . . . .
H4A H 0.310906 0.722022 0.777493 0.029 Uiso 1 1 calc R U . . .
C5 C 0.5344(3) 0.75932(11) 0.72247(10) 0.0273(3) Uani 1 1 d . . . . .
H5 H 0.473834 0.800240 0.711620 0.033 Uiso 1 1 calc R U . . .
C6 C 0.7209(3) 0.74691(11) 0.69917(10) 0.0295(4) Uani 1 1 d . . . . .
C7 C 0.8079(3) 0.68656(12) 0.71489(11) 0.0321(4) Uani 1 1 d . . . . .
H7 H 0.934879 0.678010 0.699397 0.039 Uiso 1 1 calc R U . . .
C8 C 0.7120(3) 0.63867(11) 0.75287(10) 0.0282(4) Uani 1 1 d . . . . .
H8 H 0.771614 0.597292 0.763331 0.034 Uiso 1 1 calc R U . . .
C9 C 0.8256(3) 0.79881(13) 0.65809(12) 0.0404(5) Uani 1 1 d . . . . .
H9A H 0.756581 0.781331 0.607926 0.061 Uiso 1 1 calc R U . . .
H9B H 0.961847 0.789332 0.653553 0.061 Uiso 1 1 calc R U . . .
H9C H 0.826697 0.859611 0.686020 0.061 Uiso 1 1 calc R U . . .
C10 C 0.0881(2) 0.31672(10) 0.61138(9) 0.0203(3) Uani 1 1 d . . . . .
C11 C -0.0405(2) 0.27693(10) 0.54694(9) 0.0203(3) Uani 1 1 d . . . . .
C12 C -0.0024(2) 0.19171(10) 0.51232(9) 0.0208(3) Uani 1 1 d . . . . .
C13 C 0.1488(2) 0.18394(10) 0.55804(9) 0.0205(3) Uani 1 1 d . . . . .
C14 C -0.0965(2) 0.12205(10) 0.44290(9) 0.0222(3) Uani 1 1 d . . . . .
C15 C -0.2891(3) 0.12672(12) 0.40735(10) 0.0306(4) Uani 1 1 d . . . . .
H15A H -0.272132 0.177489 0.394033 0.046 Uiso 1 1 calc R U . . .
H15B H -0.389577 0.130341 0.442830 0.046 Uiso 1 1 calc R U . . .
H15C H -0.331457 0.075370 0.361966 0.046 Uiso 1 1 calc R U . . .
C16 C -0.1778(2) 0.31974(10) 0.51865(9) 0.0217(3) Uani 1 1 d . . . . .
C17 C -0.3723(3) 0.31611(12) 0.53701(10) 0.0294(4) Uani 1 1 d . . . . .
H17 H -0.418294 0.286085 0.568181 0.035 Uiso 1 1 calc R U . . .
C18 C -0.4990(3) 0.35607(13) 0.51003(11) 0.0343(4) Uani 1 1 d . . . . .
H18 H -0.631074 0.353606 0.523098 0.041 Uiso 1 1 calc R U . . .
C19 C -0.4341(3) 0.39958(12) 0.46412(10) 0.0336(4) Uani 1 1 d . . . . .
H19 H -0.522157 0.425752 0.444756 0.040 Uiso 1 1 calc R U . . .
C20 C -0.2403(3) 0.40473(11) 0.44660(10) 0.0331(4) Uani 1 1 d . . . . .
H20 H -0.194590 0.435479 0.415961 0.040 Uiso 1 1 calc R U . . .
C21 C -0.1126(3) 0.36511(11) 0.47367(10) 0.0267(3) Uani 1 1 d . . . . .
H21 H 0.020233 0.368940 0.461441 0.032 Uiso 1 1 calc R U . . .
C22 C 0.2461(2) 0.11029(10) 0.55128(9) 0.0249(3) Uani 1 1 d . . . . .
H22A H 0.337203 0.103149 0.512207 0.037 Uiso 1 1 calc R U . . .
H22B H 0.145368 0.058154 0.537853 0.037 Uiso 1 1 calc R U . . .
H22C H 0.319800 0.121059 0.599317 0.037 Uiso 1 1 calc R U . . .
S1' S 1.61484(6) 0.01269(3) 0.81883(2) 0.02793(10) Uani 1 1 d . . . . .
O1' O 1.61874(19) -0.03126(8) 0.74028(7) 0.0323(3) Uani 1 1 d . . . . .
O2' O 1.79150(19) 0.04513(9) 0.86842(8) 0.0372(3) Uani 1 1 d . . . . .
O3' O 0.54980(17) 0.24092(7) 0.69015(7) 0.0272(3) Uani 1 1 d . . . . .
N1' N 1.5120(2) 0.09872(9) 0.82515(8) 0.0254(3) Uani 1 1 d . . . . .
N2' N 1.3624(2) 0.09045(9) 0.77355(8) 0.0246(3) Uani 1 1 d . . . . .
N3' N 1.5161(2) 0.16236(9) 0.89232(8) 0.0277(3) Uani 1 1 d . . . . .
N4' N 1.0036(2) 0.11081(8) 0.70644(7) 0.0220(3) Uani 1 1 d . . . . .
H4' H 1.039136 0.062175 0.680413 0.026 Uiso 1 1 calc R U . . .
C1' C 1.3722(3) 0.20038(11) 0.88228(10) 0.0265(3) Uani 1 1 d . . . . .
H1' H 1.338765 0.249921 0.918585 0.032 Uiso 1 1 calc R U . . .
C2' C 1.2741(2) 0.15566(10) 0.80839(9) 0.0223(3) Uani 1 1 d . . . . .
C3' C 1.4386(3) -0.04595(11) 0.85439(10) 0.0295(4) Uani 1 1 d . . . . .
C4' C 1.4985(3) -0.07187(12) 0.91110(10) 0.0350(4) Uani 1 1 d . . . . .
H4'A H 1.633046 -0.057374 0.931140 0.042 Uiso 1 1 calc R U . . .
C5' C 1.3589(3) -0.11913(12) 0.93786(11) 0.0397(5) Uani 1 1 d . . . . .
H5' H 1.399561 -0.138164 0.975743 0.048 Uiso 1 1 calc R U . . .
C6' C 1.1597(3) -0.13943(12) 0.91037(11) 0.0378(4) Uani 1 1 d . . . . .
C7' C 1.1045(3) -0.11273(12) 0.85336(12) 0.0377(4) Uani 1 1 d . . . . .
H7' H 0.969674 -0.126193 0.833871 0.045 Uiso 1 1 calc R U . . .
C8' C 1.2421(3) -0.06702(12) 0.82458(11) 0.0338(4) Uani 1 1 d . . . . .
H8' H 1.202911 -0.050284 0.785009 0.041 Uiso 1 1 calc R U . . .
C9' C 1.0093(4) -0.18921(15) 0.94115(13) 0.0517(6) Uani 1 1 d . . . . .
H9'A H 1.028470 -0.248559 0.924720 0.078 Uiso 1 1 calc R U . . .
H9'B H 0.876082 -0.187986 0.922687 0.078 Uiso 1 1 calc R U . . .
H9'C H 1.025158 -0.163536 0.996110 0.078 Uiso 1 1 calc R U . . .
C10' C 1.1035(2) 0.17093(10) 0.77291(9) 0.0216(3) Uani 1 1 d . . . . .
C11' C 1.0048(2) 0.23825(10) 0.79664(9) 0.0206(3) Uani 1 1 d . . . . .
C12' C 0.8386(2) 0.21795(10) 0.74204(9) 0.0205(3) Uani 1 1 d . . . . .
C13' C 0.8438(2) 0.13775(10) 0.68745(9) 0.0215(3) Uani 1 1 d . . . . .
C14' C 0.6917(2) 0.26965(10) 0.73882(9) 0.0211(3) Uani 1 1 d . . . . .
C15' C 0.7136(3) 0.35967(10) 0.79514(10) 0.0279(4) Uani 1 1 d . . . . .
H15D H 0.621606 0.389238 0.779024 0.042 Uiso 1 1 calc R U . . .
H15E H 0.849428 0.390108 0.798756 0.042 Uiso 1 1 calc R U . . .
H15F H 0.684177 0.358245 0.844304 0.042 Uiso 1 1 calc R U . . .
C16' C 1.0634(2) 0.31274(10) 0.86821(9) 0.0200(3) Uani 1 1 d . . . . .
C17' C 1.2149(2) 0.38010(10) 0.87315(9) 0.0234(3) Uani 1 1 d . . . . .
H17' H 1.276571 0.380117 0.829595 0.028 Uiso 1 1 calc R U . . .
C18' C 1.2762(3) 0.44718(11) 0.94136(10) 0.0274(4) Uani 1 1 d . . . . .
H18' H 1.378795 0.493123 0.944245 0.033 Uiso 1 1 calc R U . . .
C19' C 1.1880(3) 0.44729(11) 1.00526(9) 0.0279(4) Uani 1 1 d . . . . .
H19' H 1.231448 0.492862 1.052026 0.033 Uiso 1 1 calc R U . . .
C20' C 1.0368(3) 0.38100(11) 1.00085(9) 0.0280(4) Uani 1 1 d . . . . .
H20' H 0.975752 0.381332 1.044599 0.034 Uiso 1 1 calc R U . . .
C21' C 0.9740(2) 0.31401(11) 0.93279(9) 0.0249(3) Uani 1 1 d . . . . .
H21' H 0.869699 0.268762 0.930090 0.030 Uiso 1 1 calc R U . . .
C22' C 0.7073(3) 0.08320(11) 0.61939(9) 0.0271(3) Uani 1 1 d . . . . .
H22D H 0.762756 0.033011 0.591078 0.041 Uiso 1 1 calc R U . . .
H22E H 0.690555 0.116080 0.587818 0.041 Uiso 1 1 calc R U . . .
H22F H 0.578670 0.064583 0.634461 0.041 Uiso 1 1 calc R U . . .

loop_
_atom_site_aniso_label
_atom_site_aniso_U_11
_atom_site_aniso_U_22
_atom_site_aniso_U_33
_atom_site_aniso_U_23
_atom_site_aniso_U_13
_atom_site_aniso_U_12
S1 0.0295(2) 0.01788(18) 0.02293(19) 0.00627(15) 0.00224(15) 0.00417(15)
O1 0.0390(7) 0.0238(6) 0.0294(6) 0.0107(5) -0.0057(5) 0.0049(5)
O2 0.0413(7) 0.0234(6) 0.0298(6) 0.0054(5) 0.0125(5) 0.0052(5)
O3 0.0320(6) 0.0206(6) 0.0281(6) 0.0059(5) -0.0025(5) 0.0055(5)
N1 0.0239(7) 0.0180(6) 0.0294(7) 0.0065(5) 0.0014(6) 0.0076(5)
N2 0.0251(7) 0.0167(6) 0.0248(7) 0.0069(5) 0.0030(5) 0.0068(5)
N3 0.0247(7) 0.0232(7) 0.0419(8) 0.0081(6) 0.0017(6) 0.0097(6)
N4 0.0181(6) 0.0186(6) 0.0237(6) 0.0074(5) -0.0014(5) 0.0051(5)
C1 0.0225(8) 0.0232(8) 0.0385(9) 0.0065(7) -0.0005(7) 0.0088(7)
C2 0.0194(7) 0.0210(7) 0.0248(8) 0.0100(6) 0.0031(6) 0.0046(6)
C3 0.0239(8) 0.0184(7) 0.0230(7) 0.0056(6) 0.0007(6) 0.0043(6)
C4 0.0236(8) 0.0218(8) 0.0268(8) 0.0062(6) 0.0017(6) 0.0074(6)
C5 0.0321(9) 0.0215(8) 0.0292(8) 0.0101(7) 0.0013(7) 0.0068(7)
C6 0.0343(9) 0.0237(8) 0.0271(8) 0.0067(7) 0.0053(7) 0.0024(7)
C7 0.0262(9) 0.0308(9) 0.0375(10) 0.0088(8) 0.0086(7) 0.0083(7)
C8 0.0261(8) 0.0252(8) 0.0342(9) 0.0094(7) 0.0035(7) 0.0109(7)
C9 0.0480(12) 0.0330(10) 0.0422(11) 0.0159(9) 0.0171(9) 0.0063(9)
C10 0.0179(7) 0.0192(7) 0.0254(8) 0.0093(6) 0.0029(6) 0.0059(6)
C11 0.0162(7) 0.0214(7) 0.0247(8) 0.0104(6) 0.0028(6) 0.0033(6)
C12 0.0185(7) 0.0204(7) 0.0247(8) 0.0099(6) 0.0016(6) 0.0037(6)
C13 0.0189(7) 0.0186(7) 0.0239(7) 0.0079(6) 0.0015(6) 0.0033(6)
C14 0.0220(8) 0.0209(8) 0.0247(8) 0.0110(6) 0.0007(6) 0.0015(6)
C15 0.0255(8) 0.0290(9) 0.0324(9) 0.0074(7) -0.0064(7) 0.0029(7)
C16 0.0202(7) 0.0190(7) 0.0247(8) 0.0066(6) -0.0009(6) 0.0046(6)
C17 0.0222(8) 0.0369(9) 0.0329(9) 0.0163(8) 0.0038(7) 0.0081(7)
C18 0.0241(9) 0.0439(11) 0.0369(10) 0.0136(8) 0.0003(7) 0.0157(8)
C19 0.0359(10) 0.0315(9) 0.0346(9) 0.0099(8) -0.0054(8) 0.0169(8)
C20 0.0423(10) 0.0274(9) 0.0338(9) 0.0161(8) -0.0014(8) 0.0083(8)
C21 0.0247(8) 0.0257(8) 0.0316(9) 0.0120(7) 0.0034(7) 0.0068(6)
C22 0.0251(8) 0.0194(7) 0.0282(8) 0.0059(6) -0.0027(6) 0.0067(6)
S1' 0.0257(2) 0.0253(2) 0.0339(2) 0.01087(17) -0.00435(16) 0.00955(16)
O1' 0.0315(6) 0.0309(6) 0.0370(7) 0.0127(5) 0.0018(5) 0.0131(5)
O2' 0.0289(7) 0.0364(7) 0.0465(8) 0.0151(6) -0.0104(6) 0.0104(5)
O3' 0.0252(6) 0.0250(6) 0.0291(6) 0.0060(5) -0.0055(5) 0.0093(5)
N1' 0.0238(7) 0.0235(7) 0.0291(7) 0.0103(6) -0.0061(6) 0.0055(5)
N2' 0.0226(7) 0.0245(7) 0.0281(7) 0.0115(6) -0.0033(5) 0.0058(5)
N3' 0.0277(7) 0.0227(7) 0.0309(7) 0.0089(6) -0.0070(6) 0.0040(6)
N4' 0.0230(7) 0.0188(6) 0.0226(6) 0.0045(5) -0.0022(5) 0.0076(5)
C1' 0.0273(8) 0.0222(8) 0.0286(8) 0.0074(7) -0.0047(7) 0.0065(6)
C2' 0.0212(7) 0.0201(7) 0.0268(8) 0.0104(6) -0.0005(6) 0.0039(6)
C3' 0.0366(10) 0.0228(8) 0.0306(9) 0.0097(7) -0.0013(7) 0.0108(7)
C4' 0.0468(11) 0.0277(9) 0.0302(9) 0.0084(7) -0.0053(8) 0.0138(8)
C5' 0.0655(14) 0.0279(9) 0.0284(9) 0.0122(8) -0.0009(9) 0.0136(9)
C6' 0.0559(12) 0.0242(9) 0.0333(10) 0.0095(7) 0.0072(9) 0.0097(8)
C7' 0.0395(11) 0.0305(9) 0.0448(11) 0.0163(8) 0.0007(8) 0.0068(8)
C8' 0.0372(10) 0.0301(9) 0.0382(10) 0.0177(8) -0.0034(8) 0.0074(8)
C9' 0.0727(16) 0.0386(11) 0.0487(12) 0.0224(10) 0.0134(11) 0.0083(11)
C10' 0.0219(8) 0.0201(7) 0.0220(7) 0.0074(6) -0.0019(6) 0.0038(6)
C11' 0.0204(7) 0.0201(7) 0.0220(7) 0.0089(6) -0.0003(6) 0.0038(6)
C12' 0.0203(7) 0.0195(7) 0.0215(7) 0.0070(6) 0.0001(6) 0.0046(6)
C13' 0.0206(7) 0.0219(8) 0.0228(7) 0.0085(6) -0.0002(6) 0.0064(6)
C14' 0.0202(7) 0.0220(8) 0.0221(7) 0.0090(6) 0.0015(6) 0.0054(6)
C15' 0.0270(8) 0.0224(8) 0.0323(9) 0.0063(7) -0.0032(7) 0.0094(6)
C16' 0.0186(7) 0.0194(7) 0.0228(7) 0.0081(6) -0.0020(6) 0.0058(6)
C17' 0.0226(8) 0.0254(8) 0.0235(8) 0.0113(6) 0.0002(6) 0.0039(6)
C18' 0.0257(8) 0.0233(8) 0.0311(9) 0.0111(7) -0.0058(7) -0.0019(6)
C19' 0.0325(9) 0.0222(8) 0.0239(8) 0.0038(6) -0.0046(7) 0.0041(7)
C20' 0.0310(9) 0.0301(9) 0.0231(8) 0.0094(7) 0.0036(7) 0.0075(7)
C21' 0.0236(8) 0.0239(8) 0.0268(8) 0.0103(7) 0.0009(6) 0.0015(6)
C22' 0.0278(8) 0.0243(8) 0.0247(8) 0.0025(7) -0.0040(7) 0.0098(7)

loop_
_atom_type_symbol
_atom_type_description
_atom_type_scat_dispersion_real
_atom_type_scat_dispersion_imag
_atom_type_scat_source
C C 0.0181 0.0091 'International Tables Vol C Tables 4.2.6.8 and 6.1.1.4'
H H 0.0000 0.0000 'International Tables Vol C Tables 4.2.6.8 and 6.1.1.4'
N N 0.0311 0.0180 'International Tables Vol C Tables 4.2.6.8 and 6.1.1.4'
O O 0.0492 0.0322 'International Tables Vol C Tables 4.2.6.8 and 6.1.1.4'
S S 0.3331 0.5567 'International Tables Vol C Tables 4.2.6.8 and 6.1.1.4'

loop_
_geom_angle_atom_site_label_1
_geom_angle_atom_site_label_2
_geom_angle_atom_site_label_3
_geom_angle
_geom_angle_site_symmetry_1
_geom_angle_site_symmetry_3
_geom_angle_publ_flag
O1 S1 O2 122.92(8) . . ?
O1 S1 N1 104.45(7) . . ?
O1 S1 C3 110.20(8) . . ?
O2 S1 N1 104.33(8) . . ?
O2 S1 C3 109.60(8) . . ?
N1 S1 C3 103.22(7) . . ?
N2 N1 S1 123.21(11) . . ?
N3 N1 S1 120.35(11) . . ?
N3 N1 N2 115.51(13) . . ?
C2 N2 N1 103.20(13) . . ?
C1 N3 N1 103.47(13) . . ?
C10 N4 H4 124.9 . . ?
C13 N4 H4 124.9 . . ?
C13 N4 C10 110.18(13) . . ?
N3 C1 H1 125.4 . . ?
N3 C1 C2 109.28(15) . . ?
C2 C1 H1 125.4 . . ?
N2 C2 C1 108.46(14) . . ?
N2 C2 C10 122.47(14) . . ?
C1 C2 C10 129.06(15) . . ?
C4 C3 S1 119.33(13) . . ?
C8 C3 S1 118.60(13) . . ?
C8 C3 C4 122.05(16) . . ?
C3 C4 H4A 120.8 . . ?
C5 C4 C3 118.36(15) . . ?
C5 C4 H4A 120.8 . . ?
C4 C5 H5 119.5 . . ?
C4 C5 C6 120.94(16) . . ?
C6 C5 H5 119.5 . . ?
C5 C6 C9 120.10(17) . . ?
C7 C6 C5 119.15(16) . . ?
C7 C6 C9 120.75(17) . . ?
C6 C7 H7 119.5 . . ?
C8 C7 C6 120.93(16) . . ?
C8 C7 H7 119.5 . . ?
C3 C8 C7 118.56(16) . . ?
C3 C8 H8 120.7 . . ?
C7 C8 H8 120.7 . . ?
C6 C9 H9A 109.5 . . ?
C6 C9 H9B 109.5 . . ?
C6 C9 H9C 109.5 . . ?
H9A C9 H9B 109.5 . . ?
H9A C9 H9C 109.5 . . ?
H9B C9 H9C 109.5 . . ?
N4 C10 C2 121.93(14) . . ?
C11 C10 N4 108.08(13) . . ?
C11 C10 C2 129.95(14) . . ?
C10 C11 C12 106.74(13) . . ?
C10 C11 C16 124.37(14) . . ?
C12 C11 C16 128.72(14) . . ?
C11 C12 C14 129.82(14) . . ?
C13 C12 C11 106.95(14) . . ?
C13 C12 C14 123.23(14) . . ?
N4 C13 C12 108.04(13) . . ?
N4 C13 C22 120.96(14) . . ?
C12 C13 C22 130.99(14) . . ?
O3 C14 C12 120.50(14) . . ?
O3 C14 C15 119.56(15) . . ?
C12 C14 C15 119.94(14) . . ?
C14 C15 H15A 109.5 . . ?
C14 C15 H15B 109.5 . . ?
C14 C15 H15C 109.5 . . ?
H15A C15 H15B 109.5 . . ?
H15A C15 H15C 109.5 . . ?
H15B C15 H15C 109.5 . . ?
C17 C16 C11 120.95(14) . . ?
C21 C16 C11 120.18(14) . . ?
C21 C16 C17 118.86(15) . . ?
C16 C17 H17 119.8 . . ?
C18 C17 C16 120.37(16) . . ?
C18 C17 H17 119.8 . . ?
C17 C18 H18 119.8 . . ?
C19 C18 C17 120.37(17) . . ?
C19 C18 H18 119.8 . . ?
C18 C19 H19 120.2 . . ?
C20 C19 C18 119.66(16) . . ?
C20 C19 H19 120.2 . . ?
C19 C20 H20 119.9 . . ?
C19 C20 C21 120.21(17) . . ?
C21 C20 H20 119.9 . . ?
C16 C21 H21 119.7 . . ?
C20 C21 C16 120.50(16) . . ?
C20 C21 H21 119.7 . . ?
C13 C22 H22A 109.5 . . ?
C13 C22 H22B 109.5 . . ?
C13 C22 H22C 109.5 . . ?
H22A C22 H22B 109.5 . . ?
H22A C22 H22C 109.5 . . ?
H22B C22 H22C 109.5 . . ?
O1' S1' N1' 104.26(7) . . ?
O1' S1' C3' 110.47(8) . . ?
O2' S1' O1' 121.37(8) . . ?
O2' S1' N1' 106.28(7) . . ?
O2' S1' C3' 109.96(9) . . ?
N1' S1' C3' 102.56(8) . . ?
N2' N1' S1' 119.83(11) . . ?
N3' N1' S1' 120.03(11) . . ?
N3' N1' N2' 115.04(13) . . ?
C2' N2' N1' 103.39(13) . . ?
C1' N3' N1' 103.57(13) . . ?
C10' N4' H4' 124.9 . . ?
C13' N4' H4' 124.9 . . ?
C13' N4' C10' 110.10(13) . . ?
N3' C1' H1' 125.2 . . ?
N3' C1' C2' 109.52(15) . . ?
C2' C1' H1' 125.2 . . ?
N2' C2' C1' 108.31(14) . . ?
N2' C2' C10' 121.85(14) . . ?
C1' C2' C10' 129.80(15) . . ?
C4' C3' S1' 119.44(15) . . ?
C8' C3' S1' 119.59(14) . . ?
C8' C3' C4' 120.96(18) . . ?
C3' C4' H4'A 120.5 . . ?
C5' C4' C3' 118.93(19) . . ?
C5' C4' H4'A 120.5 . . ?
C4' C5' H5' 119.3 . . ?
C4' C5' C6' 121.43(17) . . ?
C6' C5' H5' 119.3 . . ?
C5' C6' C9' 120.79(19) . . ?
C7' C6' C5' 118.21(19) . . ?
C7' C6' C9' 121.0(2) . . ?
C6' C7' H7' 119.3 . . ?
C8' C7' C6' 121.4(2) . . ?
C8' C7' H7' 119.3 . . ?
C3' C8' H8' 120.5 . . ?
C7' C8' C3' 119.06(17) . . ?
C7' C8' H8' 120.5 . . ?
C6' C9' H9'A 109.5 . . ?
C6' C9' H9'B 109.5 . . ?
C6' C9' H9'C 109.5 . . ?
H9'A C9' H9'B 109.5 . . ?
H9'A C9' H9'C 109.5 . . ?
H9'B C9' H9'C 109.5 . . ?
N4' C10' C2' 121.50(14) . . ?
C11' C10' N4' 108.18(13) . . ?
C11' C10' C2' 130.20(15) . . ?
C10' C11' C12' 106.75(14) . . ?
C10' C11' C16' 123.35(14) . . ?
C12' C11' C16' 129.81(14) . . ?
C11' C12' C14' 128.91(14) . . ?
C13' C12' C11' 107.03(13) . . ?
C13' C12' C14' 124.01(14) . . ?
N4' C13' C12' 107.93(14) . . ?
N4' C13' C22' 120.71(14) . . ?
C12' C13' C22' 131.34(14) . . ?
O3' C14' C12' 121.06(14) . . ?
O3' C14' C15' 119.08(14) . . ?
C12' C14' C15' 119.85(14) . . ?
C14' C15' H15D 109.5 . . ?
C14' C15' H15E 109.5 . . ?
C14' C15' H15F 109.5 . . ?
H15D C15' H15E 109.5 . . ?
H15D C15' H15F 109.5 . . ?
H15E C15' H15F 109.5 . . ?
C17' C16' C11' 120.81(14) . . ?
C17' C16' C21' 119.00(15) . . ?
C21' C16' C11' 120.10(14) . . ?
C16' C17' H17' 119.8 . . ?
C18' C17' C16' 120.35(15) . . ?
C18' C17' H17' 119.8 . . ?
C17' C18' H18' 119.9 . . ?
C19' C18' C17' 120.18(15) . . ?
C19' C18' H18' 119.9 . . ?
C18' C19' H19' 120.0 . . ?
C20' C19' C18' 119.91(16) . . ?
C20' C19' H19' 120.0 . . ?
C19' C20' H20' 119.9 . . ?
C19' C20' C21' 120.24(16) . . ?
C21' C20' H20' 119.9 . . ?
C16' C21' H21' 119.8 . . ?
C20' C21' C16' 120.32(15) . . ?
C20' C21' H21' 119.8 . . ?
C13' C22' H22D 109.5 . . ?
C13' C22' H22E 109.5 . . ?
C13' C22' H22F 109.5 . . ?
H22D C22' H22E 109.5 . . ?
H22D C22' H22F 109.5 . . ?
H22E C22' H22F 109.5 . . ?

loop_
_geom_bond_atom_site_label_1
_geom_bond_atom_site_label_2
_geom_bond_distance
_geom_bond_site_symmetry_2
_geom_bond_publ_flag
S1 O1 1.4179(13) . ?
S1 O2 1.4188(13) . ?
S1 N1 1.7185(14) . ?
S1 C3 1.7477(16) . ?
O3 C14 1.230(2) . ?
N1 N2 1.3507(19) . ?
N1 N3 1.339(2) . ?
N2 C2 1.331(2) . ?
N3 C1 1.321(2) . ?
N4 H4 0.8800 . ?
N4 C10 1.3820(19) . ?
N4 C13 1.352(2) . ?
C1 H1 0.9500 . ?
C1 C2 1.417(2) . ?
C2 C10 1.448(2) . ?
C3 C4 1.391(2) . ?
C3 C8 1.385(2) . ?
C4 H4A 0.9500 . ?
C4 C5 1.383(2) . ?
C5 H5 0.9500 . ?
C5 C6 1.399(3) . ?
C6 C7 1.390(3) . ?
C6 C9 1.503(3) . ?
C7 H7 0.9500 . ?
C7 C8 1.386(3) . ?
C8 H8 0.9500 . ?
C9 H9A 0.9800 . ?
C9 H9B 0.9800 . ?
C9 H9C 0.9800 . ?
C10 C11 1.380(2) . ?
C11 C12 1.438(2) . ?
C11 C16 1.486(2) . ?
C12 C13 1.396(2) . ?
C12 C14 1.469(2) . ?
C13 C22 1.488(2) . ?
C14 C15 1.501(2) . ?
C15 H15A 0.9800 . ?
C15 H15B 0.9800 . ?
C15 H15C 0.9800 . ?
C16 C17 1.394(2) . ?
C16 C21 1.394(2) . ?
C17 H17 0.9500 . ?
C17 C18 1.386(2) . ?
C18 H18 0.9500 . ?
C18 C19 1.386(3) . ?
C19 H19 0.9500 . ?
C19 C20 1.384(3) . ?
C20 H20 0.9500 . ?
C20 C21 1.388(2) . ?
C21 H21 0.9500 . ?
C22 H22A 0.9800 . ?
C22 H22B 0.9800 . ?
C22 H22C 0.9800 . ?
S1' O1' 1.4245(14) . ?
S1' O2' 1.4214(13) . ?
S1' N1' 1.7021(14) . ?
S1' C3' 1.7582(19) . ?
O3' C14' 1.235(2) . ?
N1' N2' 1.3613(19) . ?
N1' N3' 1.349(2) . ?
N2' C2' 1.330(2) . ?
N3' C1' 1.317(2) . ?
N4' H4' 0.8800 . ?
N4' C10' 1.386(2) . ?
N4' C13' 1.350(2) . ?
C1' H1' 0.9500 . ?
C1' C2' 1.428(2) . ?
C2' C10' 1.447(2) . ?
C3' C4' 1.391(3) . ?
C3' C8' 1.390(3) . ?
C4' H4'A 0.9500 . ?
C4' C5' 1.384(3) . ?
C5' H5' 0.9500 . ?
C5' C6' 1.397(3) . ?
C6' C7' 1.395(3) . ?
C6' C9' 1.503(3) . ?
C7' H7' 0.9500 . ?
C7' C8' 1.384(3) . ?
C8' H8' 0.9500 . ?
C9' H9'A 0.9800 . ?
C9' H9'B 0.9800 . ?
C9' H9'C 0.9800 . ?
C10' C11' 1.375(2) . ?
C11' C12' 1.437(2) . ?
C11' C16' 1.484(2) . ?
C12' C13' 1.399(2) . ?
C12' C14' 1.462(2) . ?
C13' C22' 1.488(2) . ?
C14' C15' 1.505(2) . ?
C15' H15D 0.9800 . ?
C15' H15E 0.9800 . ?
C15' H15F 0.9800 . ?
C16' C17' 1.393(2) . ?
C16' C21' 1.397(2) . ?
C17' H17' 0.9500 . ?
C17' C18' 1.388(2) . ?
C18' H18' 0.9500 . ?
C18' C19' 1.386(3) . ?
C19' H19' 0.9500 . ?
C19' C20' 1.383(3) . ?
C20' H20' 0.9500 . ?
C20' C21' 1.387(2) . ?
C21' H21' 0.9500 . ?
C22' H22D 0.9800 . ?
C22' H22E 0.9800 . ?
C22' H22F 0.9800 . ?

loop_
_geom_torsion_atom_site_label_1
_geom_torsion_atom_site_label_2
_geom_torsion_atom_site_label_3
_geom_torsion_atom_site_label_4
_geom_torsion
_geom_torsion_site_symmetry_1
_geom_torsion_site_symmetry_2
_geom_torsion_site_symmetry_3
_geom_torsion_site_symmetry_4
_geom_torsion_publ_flag
S1 N1 N2 C2 -171.95(11) . . . . ?
S1 N1 N3 C1 171.76(12) . . . . ?
S1 C3 C4 C5 179.42(12) . . . . ?
S1 C3 C8 C7 -178.82(13) . . . . ?
O1 S1 N1 N2 -22.18(14) . . . . ?
O1 S1 N1 N3 169.41(13) . . . . ?
O1 S1 C3 C4 -169.22(13) . . . . ?
O1 S1 C3 C8 9.31(16) . . . . ?
O2 S1 N1 N2 -152.35(13) . . . . ?
O2 S1 N1 N3 39.24(15) . . . . ?
O2 S1 C3 C4 -31.00(16) . . . . ?
O2 S1 C3 C8 147.53(13) . . . . ?
N1 S1 C3 C4 79.71(14) . . . . ?
N1 S1 C3 C8 -101.76(14) . . . . ?
N1 N2 C2 C1 2.21(17) . . . . ?
N1 N2 C2 C10 -176.92(14) . . . . ?
N1 N3 C1 C2 -0.89(19) . . . . ?
N2 N1 N3 C1 2.49(19) . . . . ?
N2 C2 C10 N4 12.0(2) . . . . ?
N2 C2 C10 C11 -165.69(16) . . . . ?
N3 N1 N2 C2 -3.03(18) . . . . ?
N3 C1 C2 N2 -0.9(2) . . . . ?
N3 C1 C2 C10 178.17(16) . . . . ?
N4 C10 C11 C12 -0.22(17) . . . . ?
N4 C10 C11 C16 -175.93(14) . . . . ?
C1 C2 C10 N4 -166.91(16) . . . . ?
C1 C2 C10 C11 15.4(3) . . . . ?
C2 C10 C11 C12 177.74(15) . . . . ?
C2 C10 C11 C16 2.0(3) . . . . ?
C3 S1 N1 N2 93.08(13) . . . . ?
C3 S1 N1 N3 -75.33(14) . . . . ?
C3 C4 C5 C6 -1.0(2) . . . . ?
C4 C3 C8 C7 -0.3(3) . . . . ?
C4 C5 C6 C7 0.4(3) . . . . ?
C4 C5 C6 C9 -179.26(17) . . . . ?
C5 C6 C7 C8 0.3(3) . . . . ?
C6 C7 C8 C3 -0.3(3) . . . . ?
C8 C3 C4 C5 0.9(2) . . . . ?
C9 C6 C7 C8 179.89(17) . . . . ?
C10 N4 C13 C12 -0.20(17) . . . . ?
C10 N4 C13 C22 -179.00(14) . . . . ?
C10 C11 C12 C13 0.10(17) . . . . ?
C10 C11 C12 C14 179.87(15) . . . . ?
C10 C11 C16 C17 -94.0(2) . . . . ?
C10 C11 C16 C21 85.4(2) . . . . ?
C11 C12 C13 N4 0.06(17) . . . . ?
C11 C12 C13 C22 178.69(16) . . . . ?
C11 C12 C14 O3 165.91(16) . . . . ?
C11 C12 C14 C15 -15.2(2) . . . . ?
C11 C16 C17 C18 -179.77(16) . . . . ?
C11 C16 C21 C20 179.53(15) . . . . ?
C12 C11 C16 C17 91.3(2) . . . . ?
C12 C11 C16 C21 -89.3(2) . . . . ?
C13 N4 C10 C2 -177.89(14) . . . . ?
C13 N4 C10 C11 0.27(17) . . . . ?
C13 C12 C14 O3 -14.3(2) . . . . ?
C13 C12 C14 C15 164.51(15) . . . . ?
C14 C12 C13 N4 -179.73(14) . . . . ?
C14 C12 C13 C22 -1.1(3) . . . . ?
C16 C11 C12 C13 175.56(15) . . . . ?
C16 C11 C12 C14 -4.7(3) . . . . ?
C16 C17 C18 C19 0.4(3) . . . . ?
C17 C16 C21 C20 -1.1(3) . . . . ?
C17 C18 C19 C20 -1.5(3) . . . . ?
C18 C19 C20 C21 1.3(3) . . . . ?
C19 C20 C21 C16 0.0(3) . . . . ?
C21 C16 C17 C18 0.9(3) . . . . ?
S1' N1' N2' C2' 158.64(12) . . . . ?
S1' N1' N3' C1' -158.99(12) . . . . ?
S1' C3' C4' C5' -179.02(14) . . . . ?
S1' C3' C8' C7' -179.59(15) . . . . ?
O1' S1' N1' N2' 37.71(14) . . . . ?
O1' S1' N1' N3' -168.79(13) . . . . ?
O1' S1' C3' C4' 121.03(15) . . . . ?
O1' S1' C3' C8' -57.85(17) . . . . ?
O2' S1' N1' N2' 167.05(12) . . . . ?
O2' S1' N1' N3' -39.46(15) . . . . ?
O2' S1' C3' C4' -15.59(17) . . . . ?
O2' S1' C3' C8' 165.53(14) . . . . ?
N1' S1' C3' C4' -128.33(15) . . . . ?
N1' S1' C3' C8' 52.79(16) . . . . ?
N1' N2' C2' C1' -1.80(17) . . . . ?
N1' N2' C2' C10' -179.81(14) . . . . ?
N1' N3' C1' C2' 2.84(18) . . . . ?
N2' N1' N3' C1' -4.29(19) . . . . ?
N2' C2' C10' N4' 11.1(2) . . . . ?
N2' C2' C10' C11' -173.21(16) . . . . ?
N3' N1' N2' C2' 3.88(18) . . . . ?
N3' C1' C2' N2' -0.7(2) . . . . ?
N3' C1' C2' C10' 177.12(16) . . . . ?
N4' C10' C11' C12' -0.16(17) . . . . ?
N4' C10' C11' C16' 176.73(14) . . . . ?
C1' C2' C10' N4' -166.42(16) . . . . ?
C1' C2' C10' C11' 9.2(3) . . . . ?
C2' C10' C11' C12' -176.27(16) . . . . ?
C2' C10' C11' C16' 0.6(3) . . . . ?
C3' S1' N1' N2' -77.52(14) . . . . ?
C3' S1' N1' N3' 75.97(14) . . . . ?
C3' C4' C5' C6' -1.5(3) . . . . ?
C4' C3' C8' C7' 1.5(3) . . . . ?
C4' C5' C6' C7' 1.7(3) . . . . ?
C4' C5' C6' C9' -178.70(19) . . . . ?
C5' C6' C7' C8' -0.2(3) . . . . ?
C6' C7' C8' C3' -1.3(3) . . . . ?
C8' C3' C4' C5' -0.2(3) . . . . ?
C9' C6' C7' C8' -179.86(19) . . . . ?
C10' N4' C13' C12' 0.67(18) . . . . ?
C10' N4' C13' C22' -177.94(14) . . . . ?
C10' C11' C12' C13' 0.55(18) . . . . ?
C10' C11' C12' C14' -176.91(15) . . . . ?
C10' C11' C16' C17' 81.9(2) . . . . ?
C10' C11' C16' C21' -94.70(19) . . . . ?
C11' C12' C13' N4' -0.75(18) . . . . ?
C11' C12' C13' C22' 177.65(17) . . . . ?
C11' C12' C14' O3' -175.77(15) . . . . ?
C11' C12' C14' C15' 4.7(2) . . . . ?
C11' C16' C17' C18' -176.36(15) . . . . ?
C11' C16' C21' C20' 176.00(15) . . . . ?
C12' C11' C16' C17' -102.0(2) . . . . ?
C12' C11' C16' C21' 81.4(2) . . . . ?
C13' N4' C10' C2' 176.20(15) . . . . ?
C13' N4' C10' C11' -0.31(18) . . . . ?
C13' C12' C14' O3' 7.2(2) . . . . ?
C13' C12' C14' C15' -172.36(15) . . . . ?
C14' C12' C13' N4' 176.87(14) . . . . ?
C14' C12' C13' C22' -4.7(3) . . . . ?
C16' C11' C12' C13' -176.06(15) . . . . ?
C16' C11' C12' C14' 6.5(3) . . . . ?
C16' C17' C18' C19' 0.5(2) . . . . ?
C17' C16' C21' C20' -0.6(2) . . . . ?
C17' C18' C19' C20' -0.9(3) . . . . ?
C18' C19' C20' C21' 0.5(3) . . . . ?
C19' C20' C21' C16' 0.3(3) . . . . ?
C21' C16' C17' C18' 0.2(2) . . . . ?
